data_7061039
loop_
_publ_author_name
'Duffy, Conor'
'Roe, William E.'
'Harkin, Aislinn M.'
'McNamee, Ryan'
'Knipe, Peter C.'

_publ_section_title
;
 Enantioselective organocatalytic formal [3+2]-cycloaddition of
 isatin-derived ketimines with benzylidenemalononitriles and
 benzylidineindanones
;
_journal_issue 47
_journal_name_full 'New Journal of Chemistry'
_journal_page_first 22034
_journal_page_last 22038
_journal_paper_doi 10.1039/D1NJ04002B
_journal_volume 45
_journal_year 2021
_chemical_absolute_configuration ad
_chemical_compound_source synthesis
_chemical_formula_moiety 'C29 H24 F3 N3 O3'
_chemical_formula_sum 'C29 H24 F3 N3 O3'
_chemical_formula_weight 519.51
_chemical_melting_point ?
_chemical_name_common '(-)-3l (major)'
_chemical_name_systematic
'ethyl (3R,3'S,4'S,5'S)-1-benzyl-3'-cyano-2-oxo-4'-phenyl-5'-(trifluoromethyl)spiro[indoline-3,2'-pyrrolidine]-3'-carboxylate'
_space_group_IT_number 19
_space_group_name_Hall 'P 2ac 2ab'
_space_group_name_H-M_alt 'P 21 21 21'
_symmetry_cell_setting orthorhombic
_symmetry_space_group_name_Hall 'P 2ac 2ab'
_symmetry_space_group_name_H-M 'P 21 21 21'
_atom_sites_solution_hydrogens difmap
_atom_sites_solution_primary other
_audit_creation_date 2021-10-18
_audit_creation_method CRYSTALS_ver_14.61_build_6999
_audit_update_record
;
2021-10-18 deposited with the CCDC.	2021-10-25 downloaded from the CCDC.
;
_cell_angle_alpha 90
_cell_angle_beta 90
_cell_angle_gamma 90
_cell_formula_units_Z 4
_cell_length_a 11.847500(10)
_cell_length_b 13.547100(10)
_cell_length_c 15.256700(14)
_cell_measurement_reflns_used 18379
_cell_measurement_temperature 100
_cell_measurement_theta_max 71
_cell_measurement_theta_min 4
_cell_volume 2448.689(4)
_computing_cell_refinement
; 
 CrysAlisPro (Rigaku Oxford Diffraction, 2017) 
;
_computing_data_collection 'SuperNova, (Oxford Diffraction, 2010)'
_computing_data_reduction
; 
 CrysAlisPro (Rigaku Oxford Diffraction, 2017) 
;
_computing_molecular_graphics 'CAMERON (Watkin et al., 1996)'
_computing_publication_material 'CRYSTALS (Betteridge et al., 2003)'
_computing_structure_refinement 'CRYSTALS (Betteridge et al., 2003)'
_computing_structure_solution 'USER DEFINED STRUCTURE SOLUTION'
_diffrn_ambient_pressure 100
_diffrn_ambient_temperature 100
_diffrn_measured_fraction_theta_full 0.997
_diffrn_measured_fraction_theta_max 0.994
_diffrn_measurement_device Area
_diffrn_measurement_device_type 'Oxford Diffraction SuperNova'
_diffrn_measurement_method \w
_diffrn_radiation_monochromator 'focussing mirrors'
_diffrn_radiation_type 'Cu K\a'
_diffrn_radiation_wavelength 1.54180
_diffrn_reflns_av_R_equivalents 0.000
_diffrn_reflns_av_unetI/netI 0.032
_diffrn_reflns_limit_h_max 14
_diffrn_reflns_limit_h_min -14
_diffrn_reflns_limit_k_max 16
_diffrn_reflns_limit_k_min -16
_diffrn_reflns_limit_l_max 18
_diffrn_reflns_limit_l_min -17
_diffrn_reflns_number 22989
_diffrn_reflns_theta_full 70.066
_diffrn_reflns_theta_max 71.496
_diffrn_reflns_theta_min 4.364
_diffrn_standards_number 0
_exptl_absorpt_coefficient_mu 0.906
_exptl_absorpt_correction_T_max 0.80
_exptl_absorpt_correction_T_min 0.55
_exptl_absorpt_correction_type multi-scan
_exptl_absorpt_process_details
; 
 CrysAlisPro (Rigaku Oxford Diffraction, 2017) 
;
_exptl_crystal_colour clear_pale_colourless
_exptl_crystal_density_diffrn 1.409
_exptl_crystal_density_meas ?
_exptl_crystal_density_method 'not measured'
_exptl_crystal_description blocks
_exptl_crystal_F_000 1080
_exptl_crystal_recrystallization_method 'Re-crystallisation from solvent: CDCl3'
_exptl_crystal_size_max 0.360
_exptl_crystal_size_mid 0.280
_exptl_crystal_size_min 0.240
_refine_diff_density_max 0.28
_refine_diff_density_min -0.31
_refine_ls_abs_structure_details
; 
 Parsons, Flack & Wagner (2013), 
 2037 Friedel Pairs 
;
_refine_ls_abs_structure_Flack 0.04(3)
_refine_ls_extinction_method None
_refine_ls_goodness_of_fit_ref 0.9360
_refine_ls_hydrogen_treatment noref
_refine_ls_matrix_type full
_refine_ls_number_parameters 344
_refine_ls_number_reflns 4737
_refine_ls_number_restraints 0
_refine_ls_R_factor_all 0.0258
_refine_ls_R_factor_gt 0.0255
_refine_ls_shift/su_max 0.0007287
_refine_ls_shift/su_mean 0.0001634
_refine_ls_structure_factor_coef Fsqd
_refine_ls_weighting_details
;
 Method= Modified Sheldrick 
 w=1/[\s^2^(F^2^) + ( 0.04P)^2^ + 0.79P] 
 ,where P=(max(Fo^2^,0) + 2Fc^2^)/3 
;
_refine_ls_weighting_scheme calc
_refine_ls_wR_factor_all 0.0642
_refine_ls_wR_factor_gt 0.0639
_refine_ls_wR_factor_ref 0.0642
_reflns_limit_h_max 14
_reflns_limit_h_min -14
_reflns_limit_k_max 16
_reflns_limit_k_min 0
_reflns_limit_l_max 18
_reflns_limit_l_min 0
_reflns_number_gt 4681
_reflns_number_total 4737
_reflns_threshold_expression I>2.0\s(I)
_oxford_diffrn_Wilson_B_factor 1.89
_oxford_diffrn_Wilson_scale 0.03
_oxford_refine_ls_r_factor_ref 0.0258
_oxford_refine_ls_scale 5.12(5)
_oxford_reflns_number_all 4737
_oxford_structure_analysis_title 'P:\X-Ray\WR 2.166\02\WR-2-166-02.cif_od At 1'
_cod_data_source_file d1nj04002b2.cif
_cod_data_source_block 'global_CCDC2'
_cod_depositor_comments
;
The following automatic conversions were performed:

data item '_chemical_melting_point' value 'not measured' was changed
to '?' -- the value is undefined or not given.

data item '_exptl_crystal_density_meas' value 'not measured' was
changed to '?' -- the value is perceived as not measured.

Automatic conversion script
Id: cif_fix_values 7556 2019-12-06 15:28:31Z antanas 

 Adding full bibliography for 7061037--7061039.cif.
;
_cod_original_sg_symbol_H-M 'P 21 21 21 '
_cod_database_code 7061039
_oxford_refine_reflns_threshold_expression_ref I>-3.0\s(I)
_oxford_hooft_y 0.03(3)
_oxford_bijvoet_difference 0.04(3)

loop_
_symmetry_equiv_pos_as_xyz
x,y,z
-x+1/2,-y,z+1/2
x+1/2,-y+1/2,-z
-x,y+1/2,-z+1/2

loop_
_atom_site_label
_atom_site_type_symbol
_atom_site_fract_x
_atom_site_fract_y
_atom_site_fract_z
_atom_site_U_iso_or_equiv
_atom_site_occupancy
_atom_site_adp_type
_atom_site_refinement_flags_posn
_atom_site_refinement_flags_adp
_atom_site_refinement_flags_occupancy
_atom_site_disorder_assembly
_atom_site_disorder_group
_atom_site_attached_hydrogens
F1 F 0.91623(6) 0.50673(7) 0.72642(6) 0.0313 1.0000 Uani . . . . . .
C2 C 0.80744(11) 0.51786(11) 0.74930(9) 0.0234 1.0000 Uani . . . . . .
F3 F 0.79358(7) 0.46991(7) 0.82576(5) 0.0340 1.0000 Uani . . . . . .
F4 F 0.79126(8) 0.61347(6) 0.76517(6) 0.0344 1.0000 Uani . . . . . .
C5 C 0.72969(10) 0.47652(9) 0.67970(8) 0.0167 1.0000 Uani . . . . . .
N6 N 0.61291(9) 0.48208(9) 0.70983(7) 0.0197 1.0000 Uani . . . . . .
C7 C 0.53666(9) 0.51070(9) 0.63958(8) 0.0149 1.0000 Uani . . . . . .
C8 C 0.48985(10) 0.61778(9) 0.65186(8) 0.0164 1.0000 Uani . . . . . .
O9 O 0.54366(7) 0.69013(7) 0.67261(6) 0.0226 1.0000 Uani . . . . . .
N10 N 0.37677(9) 0.61469(7) 0.63324(7) 0.0163 1.0000 Uani . . . . . .
C11 C 0.33823(10) 0.51608(9) 0.62733(8) 0.0159 1.0000 Uani . . . . . .
C12 C 0.42950(10) 0.45189(9) 0.63336(8) 0.0159 1.0000 Uani . . . . . .
C13 C 0.41147(11) 0.35089(9) 0.63590(9) 0.0203 1.0000 Uani . . . . . .
C14 C 0.30127(12) 0.31564(10) 0.62887(9) 0.0241 1.0000 Uani . . . . . .
C15 C 0.21148(11) 0.38094(10) 0.61962(9) 0.0240 1.0000 Uani . . . . . .
C16 C 0.22821(10) 0.48304(10) 0.61936(8) 0.0212 1.0000 Uani . . . . . .
C17 C 0.30130(11) 0.69945(10) 0.64307(9) 0.0202 1.0000 Uani . . . . . .
C18 C 0.24067(10) 0.69711(9) 0.73000(8) 0.0166 1.0000 Uani . . . . . .
C19 C 0.30201(10) 0.68757(9) 0.80748(9) 0.0179 1.0000 Uani . . . . . .
C20 C 0.24720(11) 0.68312(9) 0.88742(8) 0.0205 1.0000 Uani . . . . . .
C21 C 0.13030(11) 0.68907(10) 0.89097(9) 0.0222 1.0000 Uani . . . . . .
C22 C 0.06852(11) 0.69934(11) 0.81448(10) 0.0250 1.0000 Uani . . . . . .
C23 C 0.12353(11) 0.70310(10) 0.73422(9) 0.0228 1.0000 Uani . . . . . .
C24 C 0.61467(9) 0.51181(9) 0.55459(8) 0.0140 1.0000 Uani . . . . . .
C25 C 0.73152(10) 0.53765(9) 0.59484(8) 0.0154 1.0000 Uani . . . . . .
C26 C 0.83349(9) 0.52367(9) 0.53663(8) 0.0157 1.0000 Uani . . . . . .
C27 C 0.88996(11) 0.60669(9) 0.50479(9) 0.0195 1.0000 Uani . . . . . .
C28 C 0.98461(11) 0.59751(10) 0.45158(10) 0.0240 1.0000 Uani . . . . . .
C29 C 1.02350(10) 0.50429(11) 0.42900(9) 0.0240 1.0000 Uani . . . . . .
C30 C 0.96884(11) 0.42142(10) 0.46074(10) 0.0235 1.0000 Uani . . . . . .
C31 C 0.87490(10) 0.43077(9) 0.51460(9) 0.0192 1.0000 Uani . . . . . .
C32 C 0.61477(9) 0.41256(9) 0.51494(8) 0.0150 1.0000 Uani . . . . . .
N33 N 0.61571(9) 0.33511(8) 0.48500(8) 0.0213 1.0000 Uani . . . . . .
C34 C 0.57548(10) 0.58745(9) 0.48593(8) 0.0156 1.0000 Uani . . . . . .
O35 O 0.48464(7) 0.55417(7) 0.44452(6) 0.0190 1.0000 Uani . . . . . .
C36 C 0.43198(11) 0.62241(10) 0.38215(9) 0.0220 1.0000 Uani . . . . . .
C37 C 0.31279(13) 0.59106(13) 0.37028(12) 0.0401 1.0000 Uani . . . . . .
O38 O 0.61912(8) 0.66674(6) 0.47571(6) 0.0220 1.0000 Uani . . . . . .
H51 H 0.7551 0.4088 0.6680 0.0178 1.0000 Uiso . . . . . .
H131 H 0.4739 0.3055 0.6419 0.0242 1.0000 Uiso . . . . . .
H141 H 0.2880 0.2454 0.6314 0.0277 1.0000 Uiso . . . . . .
H151 H 0.1371 0.3563 0.6144 0.0273 1.0000 Uiso . . . . . .
H161 H 0.1667 0.5286 0.6139 0.0237 1.0000 Uiso . . . . . .
H171 H 0.3493 0.7596 0.6400 0.0231 1.0000 Uiso . . . . . .
H172 H 0.2468 0.7010 0.5939 0.0246 1.0000 Uiso . . . . . .
H191 H 0.3825 0.6836 0.8042 0.0218 1.0000 Uiso . . . . . .
H201 H 0.2908 0.6767 0.9413 0.0251 1.0000 Uiso . . . . . .
H211 H 0.0949 0.6873 0.9459 0.0276 1.0000 Uiso . . . . . .
H221 H -0.0118 0.7051 0.8159 0.0287 1.0000 Uiso . . . . . .
H231 H 0.0820 0.7098 0.6804 0.0268 1.0000 Uiso . . . . . .
H251 H 0.7241 0.6071 0.6124 0.0168 1.0000 Uiso . . . . . .
H271 H 0.8620 0.6709 0.5194 0.0221 1.0000 Uiso . . . . . .
H281 H 1.0213 0.6561 0.4324 0.0285 1.0000 Uiso . . . . . .
H291 H 1.0868 0.4970 0.3920 0.0282 1.0000 Uiso . . . . . .
H301 H 0.9966 0.3562 0.4465 0.0290 1.0000 Uiso . . . . . .
H311 H 0.8389 0.3736 0.5350 0.0226 1.0000 Uiso . . . . . .
H362 H 0.4381 0.6928 0.4063 0.0274 1.0000 Uiso . . . . . .
H361 H 0.4742 0.6185 0.3272 0.0278 1.0000 Uiso . . . . . .
H371 H 0.2730 0.6375 0.3294 0.0597 1.0000 Uiso . . . . . .
H373 H 0.2735 0.5919 0.4268 0.0592 1.0000 Uiso . . . . . .
H372 H 0.3121 0.5263 0.3462 0.0610 1.0000 Uiso . . . . . .
H61 H 0.5899 0.4279 0.7394 0.0247 1.0000 Uiso . . . . . .

loop_
_atom_site_aniso_label
_atom_site_aniso_U_11
_atom_site_aniso_U_22
_atom_site_aniso_U_33
_atom_site_aniso_U_23
_atom_site_aniso_U_13
_atom_site_aniso_U_12
F1 0.0164(4) 0.0442(5) 0.0333(4) -0.0022(4) -0.0084(3) -0.0006(4)
C2 0.0201(6) 0.0278(7) 0.0222(6) -0.0020(6) -0.0055(5) 0.0018(6)
F3 0.0326(4) 0.0494(5) 0.0198(4) 0.0052(4) -0.0091(3) 0.0004(4)
F4 0.0396(5) 0.0297(4) 0.0340(5) -0.0132(4) -0.0132(4) 0.0018(4)
C5 0.0149(5) 0.0177(6) 0.0174(6) -0.0003(5) -0.0019(5) 0.0014(5)
N6 0.0153(5) 0.0272(6) 0.0167(5) 0.0051(4) -0.0010(4) 0.0014(4)
C7 0.0140(5) 0.0158(6) 0.0148(6) 0.0002(5) 0.0005(4) 0.0009(5)
C8 0.0163(6) 0.0183(6) 0.0145(6) -0.0001(4) 0.0034(4) 0.0006(5)
O9 0.0201(4) 0.0195(4) 0.0282(5) -0.0044(4) 0.0029(4) -0.0029(4)
N10 0.0148(5) 0.0158(5) 0.0181(5) -0.0008(4) 0.0015(4) 0.0023(4)
C11 0.0169(5) 0.0194(6) 0.0113(5) 0.0004(5) 0.0019(4) -0.0015(5)
C12 0.0145(5) 0.0198(6) 0.0133(5) 0.0013(5) 0.0012(5) -0.0019(5)
C13 0.0223(6) 0.0191(6) 0.0196(6) 0.0024(5) 0.0025(5) -0.0002(5)
C14 0.0282(7) 0.0218(6) 0.0222(6) -0.0007(5) 0.0050(6) -0.0072(6)
C15 0.0183(6) 0.0325(7) 0.0212(7) -0.0031(5) 0.0023(5) -0.0091(5)
C16 0.0153(6) 0.0311(7) 0.0173(6) -0.0024(5) 0.0010(5) -0.0003(5)
C17 0.0202(6) 0.0194(6) 0.0211(6) 0.0036(5) 0.0032(5) 0.0070(5)
C18 0.0164(6) 0.0125(5) 0.0209(6) 0.0009(5) 0.0022(5) 0.0034(4)
C19 0.0129(5) 0.0179(6) 0.0230(6) -0.0023(5) 0.0006(5) -0.0001(5)
C20 0.0197(6) 0.0204(6) 0.0214(6) -0.0038(5) -0.0003(5) -0.0020(5)
C21 0.0210(6) 0.0222(6) 0.0234(7) -0.0040(5) 0.0071(5) -0.0047(5)
C22 0.0140(6) 0.0286(7) 0.0323(7) -0.0062(6) 0.0033(5) 0.0019(5)
C23 0.0173(6) 0.0263(7) 0.0249(7) -0.0015(5) -0.0025(5) 0.0078(5)
C24 0.0106(5) 0.0164(5) 0.0151(5) -0.0005(5) -0.0004(4) 0.0004(5)
C25 0.0136(5) 0.0146(5) 0.0181(6) -0.0009(4) -0.0027(5) 0.0002(4)
C26 0.0105(5) 0.0173(6) 0.0193(6) -0.0011(5) -0.0031(5) -0.0002(5)
C27 0.0159(5) 0.0159(5) 0.0267(6) 0.0017(5) -0.0028(5) 0.0000(5)
C28 0.0147(6) 0.0228(6) 0.0344(8) 0.0069(6) -0.0003(5) -0.0028(5)
C29 0.0122(5) 0.0289(7) 0.0309(7) 0.0011(6) 0.0033(5) 0.0014(5)
C30 0.0152(6) 0.0217(6) 0.0336(7) -0.0047(6) 0.0013(5) 0.0019(5)
C31 0.0132(5) 0.0165(5) 0.0280(7) 0.0007(5) -0.0005(5) -0.0008(5)
C32 0.0097(5) 0.0199(6) 0.0156(6) 0.0007(5) -0.0013(4) 0.0017(4)
N33 0.0150(5) 0.0213(5) 0.0276(6) -0.0042(5) -0.0039(5) 0.0022(4)
C34 0.0121(5) 0.0194(6) 0.0152(6) -0.0003(5) 0.0022(4) 0.0029(5)
O35 0.0142(4) 0.0240(4) 0.0189(4) 0.0055(4) -0.0033(3) 0.0003(3)
C36 0.0186(6) 0.0263(7) 0.0212(7) 0.0077(5) -0.0020(5) 0.0039(5)
C37 0.0240(7) 0.0487(10) 0.0477(10) 0.0230(8) -0.0133(7) -0.0061(7)
O38 0.0225(4) 0.0183(4) 0.0252(5) 0.0053(4) -0.0011(4) -0.0011(4)

loop_
_atom_type_symbol
_atom_type_scat_dispersion_real
_atom_type_scat_dispersion_imag
_atom_type_scat_Cromer_Mann_a1
_atom_type_scat_Cromer_Mann_b1
_atom_type_scat_Cromer_Mann_a2
_atom_type_scat_Cromer_Mann_b2
_atom_type_scat_Cromer_Mann_a3
_atom_type_scat_Cromer_Mann_b3
_atom_type_scat_Cromer_Mann_a4
_atom_type_scat_Cromer_Mann_b4
_atom_type_scat_Cromer_Mann_c
_atom_type_scat_source
C 0.0181 0.0091 2.3100 20.8439 1.0200 10.2075 1.5886 0.5687 0.8650 51.6512 0.2156 'International Tables Vol C 4.2.6.8 and 6.1.1.4'
H 0.0000 0.0000 0.4930 10.5109 0.3229 26.1257 0.1402 3.1424 0.0408 57.7998 0.0030 'International Tables Vol C 4.2.6.8 and 6.1.1.4'
N 0.0311 0.0180 12.2126 0.0057 3.1322 9.8933 2.0125 28.9975 1.1663 0.5826 -11.5290 'International Tables Vol C 4.2.6.8 and 6.1.1.4'
O 0.0492 0.0322 3.0485 13.2771 2.2868 5.7011 1.5463 0.3239 0.8670 32.9089 0.2508 'International Tables Vol C 4.2.6.8 and 6.1.1.4'
F 0.0727 0.0534 3.5392 10.2825 2.6412 4.2944 1.5170 0.2615 1.0243 26.1476 0.2776 'International Tables Vol C 4.2.6.8 and 6.1.1.4'

loop_
_geom_angle_atom_site_label_1
_geom_angle_site_symmetry_1
_geom_angle_atom_site_label_2
_geom_angle_site_symmetry_2
_geom_angle_atom_site_label_3
_geom_angle_site_symmetry_3
_geom_angle
_geom_angle_publ_flag
F1 . C2 . F3 . 106.75(11) yes
F1 . C2 . F4 . 107.13(11) yes
F3 . C2 . F4 . 107.13(11) yes
F1 . C2 . C5 . 111.10(11) yes
F3 . C2 . C5 . 110.82(11) yes
F4 . C2 . C5 . 113.57(11) yes
C2 . C5 . N6 . 109.69(10) yes
C2 . C5 . C25 . 112.53(10) yes
N6 . C5 . C25 . 104.52(9) yes
C2 . C5 . H51 . 106.7 no
N6 . C5 . H51 . 113.3 no
C25 . C5 . H51 . 110.2 no
C5 . N6 . C7 . 111.75(9) yes
C5 . N6 . H61 . 113.7 no
C7 . N6 . H61 . 113.4 no
N6 . C7 . C8 . 112.29(10) yes
N6 . C7 . C12 . 115.48(10) yes
C8 . C7 . C12 . 101.53(9) yes
N6 . C7 . C24 . 104.01(9) yes
C8 . C7 . C24 . 107.13(9) yes
C12 . C7 . C24 . 116.37(10) yes
C7 . C8 . O9 . 126.52(11) yes
C7 . C8 . N10 . 107.07(10) yes
O9 . C8 . N10 . 126.40(11) yes
C8 . N10 . C11 . 110.96(10) yes
C8 . N10 . C17 . 123.53(10) yes
C11 . N10 . C17 . 123.40(10) yes
N10 . C11 . C12 . 109.60(10) yes
N10 . C11 . C16 . 127.97(11) yes
C12 . C11 . C16 . 122.41(12) yes
C7 . C12 . C11 . 109.25(10) yes
C7 . C12 . C13 . 130.73(12) yes
C11 . C12 . C13 . 119.97(12) yes
C12 . C13 . C14 . 118.72(12) yes
C12 . C13 . H131 . 120.9 no
C14 . C13 . H131 . 120.4 no
C13 . C14 . C15 . 120.40(12) yes
C13 . C14 . H141 . 119.1 no
C15 . C14 . H141 . 120.5 no
C14 . C15 . C16 . 121.43(12) yes
C14 . C15 . H151 . 119.8 no
C16 . C15 . H151 . 118.8 no
C15 . C16 . C11 . 116.98(12) yes
C15 . C16 . H161 . 122.0 no
C11 . C16 . H161 . 121.0 no
N10 . C17 . C18 . 111.38(10) yes
N10 . C17 . H171 . 106.8 no
C18 . C17 . H171 . 109.3 no
N10 . C17 . H172 . 109.7 no
C18 . C17 . H172 . 110.8 no
H171 . C17 . H172 . 108.6 no
C17 . C18 . C19 . 119.96(11) yes
C17 . C18 . C23 . 120.95(12) yes
C19 . C18 . C23 . 119.09(12) yes
C18 . C19 . C20 . 120.48(11) yes
C18 . C19 . H191 . 118.7 no
C20 . C19 . H191 . 120.8 no
C19 . C20 . C21 . 120.02(12) yes
C19 . C20 . H201 . 119.9 no
C21 . C20 . H201 . 120.1 no
C20 . C21 . C22 . 120.02(13) yes
C20 . C21 . H211 . 118.7 no
C22 . C21 . H211 . 121.3 no
C21 . C22 . C23 . 119.93(12) yes
C21 . C22 . H221 . 121.1 no
C23 . C22 . H221 . 119.0 no
C18 . C23 . C22 . 120.46(13) yes
C18 . C23 . H231 . 118.4 no
C22 . C23 . H231 . 121.1 no
C7 . C24 . C25 . 101.39(9) yes
C7 . C24 . C32 . 109.03(9) yes
C25 . C24 . C32 . 111.51(9) yes
C7 . C24 . C34 . 112.70(9) yes
C25 . C24 . C34 . 112.83(10) yes
C32 . C24 . C34 . 109.18(10) yes
C5 . C25 . C24 . 101.47(9) yes
C5 . C25 . C26 . 116.02(10) yes
C24 . C25 . C26 . 116.85(10) yes
C5 . C25 . H251 . 106.6 no
C24 . C25 . H251 . 104.1 no
C26 . C25 . H251 . 110.6 no
C25 . C26 . C27 . 119.12(11) yes
C25 . C26 . C31 . 122.48(11) yes
C27 . C26 . C31 . 118.39(11) yes
C26 . C27 . C28 . 121.18(12) yes
C26 . C27 . H271 . 119.0 no
C28 . C27 . H271 . 119.8 no
C27 . C28 . C29 . 119.63(12) yes
C27 . C28 . H281 . 118.2 no
C29 . C28 . H281 . 122.1 no
C28 . C29 . C30 . 119.74(12) yes
C28 . C29 . H291 . 120.5 no
C30 . C29 . H291 . 119.7 no
C29 . C30 . C31 . 120.53(12) yes
C29 . C30 . H301 . 120.2 no
C31 . C30 . H301 . 119.3 no
C26 . C31 . C30 . 120.50(11) yes
C26 . C31 . H311 . 120.5 no
C30 . C31 . H311 . 119.0 no
C24 . C32 . N33 . 179.13(12) yes
C24 . C34 . O35 . 110.05(10) yes
C24 . C34 . O38 . 123.65(11) yes
O35 . C34 . O38 . 126.20(11) yes
C34 . O35 . C36 . 116.10(10) yes
O35 . C36 . C37 . 107.65(11) yes
O35 . C36 . H362 . 108.8 no
C37 . C36 . H362 . 112.2 no
O35 . C36 . H361 . 107.7 no
C37 . C36 . H361 . 111.5 no
H362 . C36 . H361 . 108.8 no
C36 . C37 . H371 . 110.1 no
C36 . C37 . H373 . 109.9 no
H371 . C37 . H373 . 108.5 no
C36 . C37 . H372 . 108.6 no
H371 . C37 . H372 . 109.5 no
H373 . C37 . H372 . 110.2 no

loop_
_geom_bond_atom_site_label_1
_geom_bond_site_symmetry_1
_geom_bond_atom_site_label_2
_geom_bond_site_symmetry_2
_geom_bond_distance
_geom_bond_publ_flag
F1 . C2 . 1.3439(15) yes
C2 . F3 . 1.3452(17) yes
C2 . F4 . 1.3316(16) yes
C2 . C5 . 1.5131(17) yes
C5 . N6 . 1.4598(15) yes
C5 . C25 . 1.5371(17) yes
C5 . H51 . 0.982 no
N6 . C7 . 1.4543(15) yes
N6 . H61 . 0.903 no
C7 . C8 . 1.5642(16) yes
C7 . C12 . 1.5018(16) yes
C7 . C24 . 1.5924(16) yes
C8 . O9 . 1.2113(16) yes
C8 . N10 . 1.3702(16) yes
N10 . C11 . 1.4145(16) yes
N10 . C17 . 1.4631(16) yes
C11 . C12 . 1.3907(17) yes
C11 . C16 . 1.3835(17) yes
C12 . C13 . 1.3853(17) yes
C13 . C14 . 1.3944(19) yes
C13 . H131 . 0.967 no
C14 . C15 . 1.391(2) yes
C14 . H141 . 0.966 no
C15 . C16 . 1.3973(19) yes
C15 . H151 . 0.945 no
C16 . H161 . 0.958 no
C17 . C18 . 1.5085(18) yes
C17 . H171 . 0.995 no
C17 . H172 . 0.990 no
C18 . C19 . 1.3936(18) yes
C18 . C23 . 1.3917(17) yes
C19 . C20 . 1.3830(18) yes
C19 . H191 . 0.956 no
C20 . C21 . 1.3884(18) yes
C20 . H201 . 0.975 no
C21 . C22 . 1.385(2) yes
C21 . H211 . 0.938 no
C22 . C23 . 1.388(2) yes
C22 . H221 . 0.955 no
C23 . H231 . 0.962 no
C24 . C25 . 1.5543(15) yes
C24 . C32 . 1.4744(16) yes
C24 . C34 . 1.5372(16) yes
C25 . C26 . 1.5113(16) yes
C25 . H251 . 0.983 no
C26 . C27 . 1.3960(17) yes
C26 . C31 . 1.3920(17) yes
C27 . C28 . 1.3899(19) yes
C27 . H271 . 0.957 no
C28 . C29 . 1.388(2) yes
C28 . H281 . 0.950 no
C29 . C30 . 1.3836(19) yes
C29 . H291 . 0.945 no
C30 . C31 . 1.3892(18) yes
C30 . H301 . 0.968 no
C31 . H311 . 0.937 no
C32 . N33 . 1.1444(16) yes
C34 . O35 . 1.3269(15) yes
C34 . O38 . 1.2022(15) yes
O35 . C36 . 1.4661(15) yes
C36 . C37 . 1.4857(19) yes
C36 . H362 . 1.025 no
C36 . H361 . 0.977 no
C37 . H371 . 1.004 no
C37 . H373 . 0.980 no
C37 . H372 . 0.951 no

loop_
_geom_hbond_atom_site_label_D
_geom_hbond_site_symmetry_D
_geom_hbond_atom_site_label_H
_geom_hbond_site_symmetry_H
_geom_hbond_atom_site_label_A
_geom_hbond_site_symmetry_A
_geom_hbond_angle_DHA
_geom_hbond_distance_DH
_geom_hbond_distance_HA
_geom_hbond_distance_DA
_geom_hbond_publ_flag
C17 . H172 . O38 3_466 135 0.99 2.57 3.3509(18) yes
C21 . H211 . N33 2_565 130 0.94 2.58 3.2650(18) yes
C25 . H251 . O9 . 126 0.98 2.58 3.2601(18) yes
